data_4060925
loop_
_publ_author_name
'Ito, Shigekazu'
'Nishide, Katsunori'
'Yoshifuji, Masaaki'

_publ_section_title
;
 Structural and Coordination Properties of 3,3-Diphenyl-1-
 (2,4,6-tri-tert-butylphenyl)-2-(trimethylsilyl)-1,3-diphosphapropene
 Derivatives Showing Interesting Conformational Features
;
_journal_coden_ASTM ORGND7
_journal_issue 6
_journal_name_full Organometallics
_journal_page_first 1424
_journal_page_last 1430
_journal_paper_doi 10.1021/om050972l
_journal_volume 25
_journal_year 2006
_chemical_formula_sum 'C34 H48 P2 S Si'
_chemical_formula_weight 578.85
_chemical_melting_point 97.5(5)
_space_group_IT_number 19
_symmetry_cell_setting orthorhombic
_symmetry_Int_Tables_number 19
_symmetry_space_group_name_Hall 'P 2ac 2ab'
_symmetry_space_group_name_H-M 'P 21 21 21'
_cell_angle_alpha 90
_cell_angle_beta 90
_cell_angle_gamma 90
_cell_formula_units_Z 8
_cell_length_a 17.706(2)
_cell_length_b 27.180(2)
_cell_length_c 13.821(2)
_cell_measurement_temperature 133
_cell_volume 6651(1)
_exptl_crystal_density_diffrn 1.156
_cod_duplicate_entry 4074882
_cod_depositor_comments
;
The following automatic conversions were performed:

'_chemical_melting_point' value '97-98' was changed to '97.5(5)' -
the average value was taken and precision was estimated.

Automatic conversion script
Id: cif_fix_values 1646 2011-03-28 12:23:43Z adriana 
;
_cod_database_code 4060925

loop_
_symmetry_equiv_pos_as_xyz
x,y,z
1/2-x,-y,1/2+z
1/2+x,1/2-y,-z
-x,1/2+y,1/2-z

loop_
_atom_site_label
_atom_site_type_symbol
_atom_site_fract_x
_atom_site_fract_y
_atom_site_fract_z
_atom_site_U_iso_or_equiv
_atom_site_adp_type
_atom_site_occupancy
_atom_site_calc_flag
_atom_site_refinement_flags
_atom_site_disorder_assembly
_atom_site_disorder_group
S(1) S 0.8185(1) 0.42162(6) 0.2564(1) 0.0273(5) Uani 1.00 d . . .
S(2) S 0.6911(1) 0.05354(6) 0.0831(1) 0.0212(4) Uani 1.00 d . . .
P(1) P 0.7697(1) 0.38495(6) -0.0554(1) 0.0192(5) Uani 1.00 d . . .
P(2) P 0.7816(1) 0.43826(6) 0.1269(1) 0.0181(4) Uani 1.00 d . . .
P(3) P 0.7159(1) 0.09713(5) 0.3891(1) 0.0153(4) Uani 1.00 d . . .
P(4) P 0.7398(1) 0.04239(6) 0.2092(1) 0.0154(4) Uani 1.00 d . . .
Si(1) Si 0.6742(1) 0.34530(6) 0.1350(1) 0.0200(5) Uani 1.00 d . . .
Si(2) Si 0.7973(1) 0.15122(6) 0.2015(1) 0.0162(5) Uani 1.00 d . . .
C(1) C 0.7405(4) 0.3857(2) 0.0610(5) 0.018(1) Uani 1.00 d . . .
C(2) C 0.7293(4) 0.3299(2) -0.1151(5) 0.017(2) Uani 1.00 d . . .
C(3) C 0.7698(4) 0.2842(2) -0.1113(5) 0.017(2) Uani 1.00 d . . .
C(4) C 0.7317(4) 0.2415(2) -0.1434(5) 0.018(2) Uani 1.00 d . . .
C(5) C 0.6593(4) 0.2431(2) -0.1799(5) 0.019(2) Uani 1.00 d . . .
C(6) C 0.6252(4) 0.2884(2) -0.1938(5) 0.016(2) Uani 1.00 d . . .
C(7) C 0.6583(4) 0.3329(2) -0.1635(5) 0.018(2) Uani 1.00 d . . .
C(8) C 0.8540(5) 0.2804(3) -0.0839(6) 0.028(2) Uani 1.00 d . . .
C(9) C 0.9043(4) 0.3191(3) -0.1313(6) 0.034(2) Uani 1.00 d . . .
C(10) C 0.8663(5) 0.2818(3) 0.0252(5) 0.028(2) Uani 1.00 d . . .
C(11) C 0.8876(4) 0.2315(3) -0.1179(7) 0.041(2) Uani 1.00 d . . .
C(12) C 0.6208(5) 0.1944(2) -0.2085(6) 0.025(2) Uani 1.00 d . . .
C(13) C 0.6102(6) 0.1624(3) -0.1173(6) 0.043(3) Uani 1.00 d . . .
C(14) C 0.6685(5) 0.1650(2) -0.2799(6) 0.033(2) Uani 1.00 d . . .
C(15) C 0.5430(5) 0.2021(3) -0.2529(7) 0.037(2) Uani 1.00 d . . .
C(16) C 0.6167(5) 0.3816(3) -0.1884(5) 0.025(2) Uani 1.00 d . . .
C(17) C 0.5552(5) 0.3734(2) -0.2666(6) 0.028(2) Uani 1.00 d . . .
C(18) C 0.6720(5) 0.4194(2) -0.2312(6) 0.033(2) Uani 1.00 d . . .
C(19) C 0.5769(4) 0.4029(3) -0.0990(6) 0.027(2) Uani 1.00 d . . .
C(20) C 0.8587(4) 0.4626(2) 0.0531(5) 0.020(2) Uani 1.00 d . . .
C(21) C 0.9227(4) 0.4338(2) 0.0411(6) 0.026(2) Uani 1.00 d . . .
C(22) C 0.9833(5) 0.4495(3) -0.0130(6) 0.038(2) Uani 1.00 d . . .
C(23) C 0.9813(5) 0.4964(3) -0.0544(6) 0.039(2) Uani 1.00 d . . .
C(24) C 0.9202(6) 0.5270(3) -0.0400(7) 0.044(3) Uani 1.00 d . . .
C(25) C 0.8584(5) 0.5089(2) 0.0123(6) 0.030(2) Uani 1.00 d . . .
C(26) C 0.7078(4) 0.4855(2) 0.1287(5) 0.019(1) Uani 1.00 d . . .
C(27) C 0.6726(5) 0.5016(2) 0.0446(5) 0.025(2) Uani 1.00 d . . .
C(28) C 0.6175(5) 0.5382(3) 0.0481(6) 0.034(2) Uani 1.00 d . . .
C(29) C 0.5956(5) 0.5556(2) 0.1373(7) 0.034(2) Uani 1.00 d . . .
C(30) C 0.6295(5) 0.5414(2) 0.2217(6) 0.031(2) Uani 1.00 d . . .
C(31) C 0.6846(5) 0.5048(2) 0.2182(5) 0.025(2) Uani 1.00 d . . .
C(32) C 0.6064(5) 0.3859(3) 0.2042(7) 0.041(3) Uani 1.00 d . . .
C(33) C 0.7301(5) 0.3085(2) 0.2226(5) 0.028(2) Uani 1.00 d . . .
C(34) C 0.6168(4) 0.3006(2) 0.0635(6) 0.025(2) Uani 1.00 d . . .
C(35) C 0.7531(4) 0.0995(2) 0.2773(5) 0.015(1) Uani 1.00 d . . .
C(36) C 0.7304(4) 0.1595(2) 0.4443(5) 0.015(1) Uani 1.00 d . . .
C(37) C 0.6725(4) 0.1961(2) 0.4325(5) 0.015(2) Uani 1.00 d . . .
C(38) C 0.6919(4) 0.2442(2) 0.4591(5) 0.016(2) Uani 1.00 d . . .
C(39) C 0.7611(4) 0.2577(2) 0.4985(5) 0.015(2) Uani 1.00 d . . .
C(40) C 0.8099(4) 0.2189(2) 0.5210(5) 0.016(2) Uani 1.00 d . . .
C(41) C 0.7963(4) 0.1697(2) 0.4969(4) 0.011(1) Uani 1.00 d . . .
C(42) C 0.5909(4) 0.1853(3) 0.4017(6) 0.024(2) Uani 1.00 d . . .
C(43) C 0.5805(5) 0.1693(3) 0.2966(6) 0.036(2) Uani 1.00 d . . .
C(44) C 0.5399(4) 0.2302(3) 0.4137(7) 0.036(2) Uani 1.00 d . . .
C(45) C 0.5586(5) 0.1458(3) 0.4699(6) 0.032(2) Uani 1.00 d . . .
C(46) C 0.7833(4) 0.3109(2) 0.5208(5) 0.018(1) Uani 1.00 d . . .
C(47) C 0.8513(4) 0.3235(3) 0.4583(5) 0.024(2) Uani 1.00 d . . .
C(48) C 0.7191(5) 0.3467(3) 0.5002(6) 0.029(2) Uani 1.00 d . . .
C(49) C 0.8034(5) 0.3150(2) 0.6282(5) 0.030(2) Uani 1.00 d . . .
C(50) C 0.8549(4) 0.1319(2) 0.5343(5) 0.020(2) Uani 1.00 d . . .
C(51) C 0.8971(5) 0.1501(2) 0.6247(6) 0.030(2) Uani 1.00 d . . .
C(52) C 0.8162(5) 0.0835(2) 0.5669(5) 0.025(2) Uani 1.00 d . . .
C(53) C 0.9144(4) 0.1201(3) 0.4571(5) 0.029(2) Uani 1.00 d . . .
C(54) C 0.6837(4) -0.0012(2) 0.2816(5) 0.016(1) Uani 1.00 d . . .
C(55) C 0.6067(4) 0.0049(2) 0.2840(6) 0.023(2) Uani 1.00 d . . .
C(56) C 0.5611(5) -0.0283(3) 0.3324(6) 0.028(2) Uani 1.00 d . . .
C(57) C 0.5934(5) -0.0688(3) 0.3757(6) 0.031(2) Uani 1.00 d . . .
C(58) C 0.6720(5) -0.0759(2) 0.3726(6) 0.027(2) Uani 1.00 d . . .
C(59) C 0.7159(4) -0.0420(2) 0.3246(5) 0.019(2) Uani 1.00 d . . .
C(60) C 0.8339(4) 0.0142(2) 0.1986(5) 0.018(1) Uani 1.00 d . . .
C(61) C 0.8580(4) -0.0037(2) 0.1096(5) 0.018(2) Uani 1.00 d . . .
C(62) C 0.9295(4) -0.0251(3) 0.1036(6) 0.029(2) Uani 1.00 d . . .
C(63) C 0.9752(4) -0.0276(2) 0.1823(6) 0.029(2) Uani 1.00 d . . .
C(64) C 0.9520(5) -0.0089(3) 0.2726(6) 0.029(2) Uani 1.00 d . . .
C(65) C 0.8810(4) 0.0122(2) 0.2792(5) 0.019(2) Uani 1.00 d . . .
C(66) C 0.8716(4) 0.1253(3) 0.1204(6) 0.029(2) Uani 1.00 d . . .
C(67) C 0.7218(4) 0.1790(2) 0.1229(6) 0.025(2) Uani 1.00 d . . .
C(68) C 0.8443(4) 0.2004(2) 0.2720(5) 0.022(2) Uani 1.00 d . . .
H(1) H 0.7580 0.2098 -0.1407 0.0227 Uiso 1.00 calc . . .
H(2) H 0.5768 0.2893 -0.2272 0.0213 Uiso 1.00 calc . . .
H(3) H 0.9008 0.3159 -0.2006 0.0414 Uiso 1.00 calc . . .
H(4) H 0.8872 0.3514 -0.1143 0.0414 Uiso 1.00 calc . . .
H(5) H 0.9552 0.3154 -0.1126 0.0414 Uiso 1.00 calc . . .
H(6) H 0.8479 0.3127 0.0514 0.0410 Uiso 1.00 calc . . .
H(7) H 0.9182 0.2790 0.0418 0.0410 Uiso 1.00 calc . . .
H(8) H 0.8388 0.2560 0.0565 0.0410 Uiso 1.00 calc . . .
H(9) H 0.9380 0.2262 -0.0989 0.0523 Uiso 1.00 calc . . .
H(10) H 0.8586 0.2034 -0.0839 0.0523 Uiso 1.00 calc . . .
H(11) H 0.8806 0.2253 -0.1837 0.0523 Uiso 1.00 calc . . .
H(12) H 0.5772 0.1802 -0.0712 0.0548 Uiso 1.00 calc . . .
H(13) H 0.6554 0.1555 -0.0855 0.0548 Uiso 1.00 calc . . .
H(14) H 0.5839 0.1325 -0.1320 0.0548 Uiso 1.00 calc . . .
H(15) H 0.7179 0.1565 -0.2515 0.0441 Uiso 1.00 calc . . .
H(16) H 0.6455 0.1343 -0.2973 0.0441 Uiso 1.00 calc . . .
H(17) H 0.6791 0.1828 -0.3378 0.0441 Uiso 1.00 calc . . .
H(18) H 0.5182 0.1731 -0.2686 0.0467 Uiso 1.00 calc . . .
H(19) H 0.5464 0.2227 -0.3106 0.0467 Uiso 1.00 calc . . .
H(20) H 0.5111 0.2209 -0.2079 0.0467 Uiso 1.00 calc . . .
H(21) H 0.5191 0.3501 -0.2427 0.0332 Uiso 1.00 calc . . .
H(22) H 0.5783 0.3601 -0.3231 0.0332 Uiso 1.00 calc . . .
H(23) H 0.5305 0.4031 -0.2817 0.0332 Uiso 1.00 calc . . .
H(24) H 0.6947 0.4072 -0.2897 0.0430 Uiso 1.00 calc . . .
H(25) H 0.6469 0.4500 -0.2477 0.0430 Uiso 1.00 calc . . .
H(26) H 0.7118 0.4273 -0.1870 0.0430 Uiso 1.00 calc . . .
H(27) H 0.5509 0.4327 -0.1136 0.0336 Uiso 1.00 calc . . .
H(28) H 0.6122 0.4091 -0.0481 0.0336 Uiso 1.00 calc . . .
H(29) H 0.5401 0.3796 -0.0749 0.0336 Uiso 1.00 calc . . .
H(30) H 0.9234 0.4023 0.0720 0.0327 Uiso 1.00 calc . . .
H(31) H 1.0258 0.4269 -0.0223 0.0484 Uiso 1.00 calc . . .
H(32) H 1.0232 0.5089 -0.0912 0.0473 Uiso 1.00 calc . . .
H(33) H 0.9193 0.5607 -0.0657 0.0502 Uiso 1.00 calc . . .
H(34) H 0.8125 0.5288 0.0173 0.0366 Uiso 1.00 calc . . .
H(35) H 0.6870 0.4879 -0.0174 0.0331 Uiso 1.00 calc . . .
H(36) H 0.5971 0.5520 -0.0130 0.0418 Uiso 1.00 calc . . .
H(37) H 0.5524 0.5779 0.1428 0.0445 Uiso 1.00 calc . . .
H(38) H 0.6145 0.5559 0.2839 0.0375 Uiso 1.00 calc . . .
H(39) H 0.7098 0.4932 0.2758 0.0321 Uiso 1.00 calc . . .
H(40) H 0.5728 0.4034 0.1616 0.0583 Uiso 1.00 calc . . .
H(41) H 0.6325 0.4099 0.2428 0.0583 Uiso 1.00 calc . . .
H(42) H 0.5751 0.3669 0.2478 0.0583 Uiso 1.00 calc . . .
H(43) H 0.7608 0.3294 0.2626 0.0328 Uiso 1.00 calc . . .
H(44) H 0.6969 0.2903 0.2655 0.0328 Uiso 1.00 calc . . .
H(45) H 0.7619 0.2855 0.1908 0.0328 Uiso 1.00 calc . . .
H(46) H 0.5837 0.2823 0.1052 0.0333 Uiso 1.00 calc . . .
H(47) H 0.6490 0.2774 0.0311 0.0333 Uiso 1.00 calc . . .
H(48) H 0.5870 0.3170 0.0162 0.0333 Uiso 1.00 calc . . .
H(49) H 0.6532 0.2703 0.4528 0.0226 Uiso 1.00 calc . . .
H(50) H 0.8554 0.2266 0.5596 0.0212 Uiso 1.00 calc . . .
H(51) H 0.6088 0.1399 0.2834 0.0456 Uiso 1.00 calc . . .
H(52) H 0.5278 0.1617 0.2834 0.0456 Uiso 1.00 calc . . .
H(53) H 0.5958 0.1943 0.2540 0.0456 Uiso 1.00 calc . . .
H(54) H 0.4891 0.2238 0.4024 0.0433 Uiso 1.00 calc . . .
H(55) H 0.5573 0.2564 0.3735 0.0433 Uiso 1.00 calc . . .
H(56) H 0.5444 0.2426 0.4811 0.0433 Uiso 1.00 calc . . .
H(57) H 0.5607 0.1568 0.5364 0.0392 Uiso 1.00 calc . . .
H(58) H 0.5899 0.1161 0.4671 0.0392 Uiso 1.00 calc . . .
H(59) H 0.5088 0.1368 0.4549 0.0392 Uiso 1.00 calc . . .
H(60) H 0.8938 0.3018 0.4739 0.0292 Uiso 1.00 calc . . .
H(61) H 0.8417 0.3197 0.3909 0.0292 Uiso 1.00 calc . . .
H(62) H 0.8693 0.3565 0.4690 0.0292 Uiso 1.00 calc . . .
H(63) H 0.7040 0.3456 0.4347 0.0385 Uiso 1.00 calc . . .
H(64) H 0.7329 0.3796 0.5169 0.0385 Uiso 1.00 calc . . .
H(65) H 0.6757 0.3380 0.5398 0.0385 Uiso 1.00 calc . . .
H(66) H 0.8198 0.3479 0.6450 0.0399 Uiso 1.00 calc . . .
H(67) H 0.7626 0.3063 0.6688 0.0399 Uiso 1.00 calc . . .
H(68) H 0.8457 0.2934 0.6435 0.0399 Uiso 1.00 calc . . .
H(69) H 0.9238 0.1800 0.6107 0.0374 Uiso 1.00 calc . . .
H(70) H 0.8620 0.1565 0.6754 0.0374 Uiso 1.00 calc . . .
H(71) H 0.9326 0.1261 0.6460 0.0374 Uiso 1.00 calc . . .
H(72) H 0.7808 0.0898 0.6174 0.0342 Uiso 1.00 calc . . .
H(73) H 0.8516 0.0598 0.5877 0.0342 Uiso 1.00 calc . . .
H(74) H 0.7882 0.0698 0.5127 0.0342 Uiso 1.00 calc . . .
H(75) H 0.9460 0.0938 0.4794 0.0370 Uiso 1.00 calc . . .
H(76) H 0.8879 0.1080 0.4000 0.0370 Uiso 1.00 calc . . .
H(77) H 0.9428 0.1474 0.4409 0.0370 Uiso 1.00 calc . . .
H(78) H 0.5834 0.0326 0.2507 0.0269 Uiso 1.00 calc . . .
H(79) H 0.5068 -0.0241 0.3362 0.0335 Uiso 1.00 calc . . .
H(80) H 0.5631 -0.0922 0.4098 0.0389 Uiso 1.00 calc . . .
H(81) H 0.6951 -0.1042 0.4042 0.0331 Uiso 1.00 calc . . .
H(82) H 0.7698 -0.0478 0.3192 0.0230 Uiso 1.00 calc . . .
H(83) H 0.8250 -0.0023 0.0524 0.0234 Uiso 1.00 calc . . .
H(84) H 0.9481 -0.0373 0.0414 0.0358 Uiso 1.00 calc . . .
H(85) H 1.0240 -0.0423 0.1744 0.0346 Uiso 1.00 calc . . .
H(86) H 0.9849 -0.0120 0.3286 0.0370 Uiso 1.00 calc . . .
H(87) H 0.8635 0.0267 0.3385 0.0248 Uiso 1.00 calc . . .
H(88) H 0.9117 0.1107 0.1581 0.0380 Uiso 1.00 calc . . .
H(89) H 0.8502 0.0985 0.0818 0.0380 Uiso 1.00 calc . . .
H(90) H 0.8915 0.1488 0.0787 0.0380 Uiso 1.00 calc . . .
H(91) H 0.7000 0.1546 0.0824 0.0314 Uiso 1.00 calc . . .
H(92) H 0.7423 0.2046 0.0840 0.0314 Uiso 1.00 calc . . .
H(93) H 0.6826 0.1928 0.1628 0.0314 Uiso 1.00 calc . . .
H(94) H 0.8648 0.2245 0.2290 0.0297 Uiso 1.00 calc . . .
H(95) H 0.8103 0.2153 0.3150 0.0297 Uiso 1.00 calc . . .
H(96) H 0.8857 0.1864 0.3083 0.0297 Uiso 1.00 calc . . .

loop_
_atom_site_aniso_label
_atom_site_aniso_U_11
_atom_site_aniso_U_22
_atom_site_aniso_U_33
_atom_site_aniso_U_12
_atom_site_aniso_U_13
_atom_site_aniso_U_23
S(1) 0.028(1) 0.0315(8) 0.0222(10) -0.0027(8) -0.0101(10) 0.0023(7)
S(2) 0.023(1) 0.0245(8) 0.0167(9) 0.0003(7) -0.0064(8) -0.0009(6)
P(1) 0.016(1) 0.0224(8) 0.0196(10) -0.0062(7) -0.0011(9) 0.0000(7)
P(2) 0.0147(10) 0.0198(7) 0.0200(9) -0.0013(7) -0.0023(9) -0.0016(7)
P(3) 0.0173(10) 0.0142(6) 0.0145(9) -0.0018(6) -0.0007(9) -0.0008(6)
P(4) 0.0156(10) 0.0153(7) 0.0152(9) 0.0004(6) -0.0018(8) -0.0027(6)
Si(1) 0.022(1) 0.0175(8) 0.021(1) -0.0020(7) 0.0020(10) -0.0001(7)
Si(2) 0.016(1) 0.0164(7) 0.0162(10) -0.0007(7) 0.0015(9) 0.0005(7)
C(1) 0.019(4) 0.014(2) 0.023(2) 0.003(2) -0.002(3) 0.002(2)
C(2) 0.011(3) 0.016(2) 0.024(4) 0.000(2) 0.003(3) -0.001(2)
C(3) 0.014(3) 0.019(2) 0.017(4) 0.002(2) 0.002(3) -0.001(2)
C(4) 0.018(3) 0.022(3) 0.016(4) -0.006(3) -0.001(3) 0.002(2)
C(5) 0.019(3) 0.023(3) 0.014(4) -0.006(2) -0.001(3) -0.002(3)
C(6) 0.011(4) 0.028(3) 0.010(4) -0.003(2) -0.006(3) 0.001(3)
C(7) 0.015(3) 0.025(3) 0.013(4) -0.005(2) -0.001(3) -0.002(2)
C(8) 0.014(3) 0.055(4) 0.016(3) 0.004(3) -0.001(3) -0.006(3)
C(9) 0.015(4) 0.069(5) 0.018(4) -0.006(4) -0.003(4) 0.002(4)
C(10) 0.018(4) 0.049(4) 0.017(3) 0.007(4) -0.006(4) 0.003(3)
C(11) 0.010(4) 0.067(5) 0.044(6) 0.013(4) -0.007(4) -0.033(5)
C(12) 0.028(4) 0.022(3) 0.026(4) -0.009(3) -0.002(3) -0.004(2)
C(13) 0.066(7) 0.034(4) 0.031(4) -0.027(4) -0.006(5) 0.003(3)
C(14) 0.034(5) 0.031(4) 0.034(5) 0.008(3) -0.002(4) -0.015(3)
C(15) 0.030(4) 0.041(4) 0.040(5) -0.010(4) -0.011(4) -0.009(4)
C(16) 0.027(4) 0.028(3) 0.022(4) 0.003(3) -0.010(3) 0.004(3)
C(17) 0.027(4) 0.030(3) 0.027(4) -0.002(3) -0.012(3) 0.002(3)
C(18) 0.031(5) 0.025(3) 0.042(5) 0.005(3) -0.006(4) 0.010(3)
C(19) 0.025(4) 0.026(3) 0.031(4) 0.002(3) -0.005(4) -0.002(3)
C(20) 0.020(3) 0.019(3) 0.021(4) -0.009(2) 0.000(3) -0.001(3)
C(21) 0.016(3) 0.029(4) 0.033(5) -0.011(2) -0.002(3) -0.012(3)
C(22) 0.015(4) 0.063(4) 0.036(5) -0.011(4) 0.007(4) -0.018(4)
C(23) 0.033(5) 0.070(4) 0.014(4) -0.025(4) 0.014(4) -0.013(4)
C(24) 0.043(5) 0.046(5) 0.042(6) -0.023(3) 0.003(5) 0.006(4)
C(25) 0.044(5) 0.013(3) 0.034(5) -0.011(3) 0.003(4) -0.003(3)
C(26) 0.015(3) 0.015(3) 0.026(3) -0.009(2) 0.002(3) 0.000(2)
C(27) 0.029(5) 0.017(3) 0.031(4) -0.009(3) -0.012(4) -0.002(3)
C(28) 0.033(5) 0.019(3) 0.049(4) -0.004(3) -0.019(4) 0.011(3)
C(29) 0.030(5) 0.013(3) 0.061(4) -0.002(3) -0.001(4) 0.002(3)
C(30) 0.031(5) 0.014(3) 0.048(5) -0.006(3) 0.015(4) -0.006(3)
C(31) 0.031(4) 0.020(3) 0.026(4) -0.002(3) 0.003(4) 0.000(3)
C(32) 0.025(5) 0.031(4) 0.068(7) 0.001(3) 0.031(5) -0.013(4)
C(33) 0.034(5) 0.029(3) 0.020(4) -0.003(3) -0.006(3) 0.007(3)
C(34) 0.022(4) 0.016(3) 0.037(5) -0.005(3) -0.007(4) 0.004(3)
C(35) 0.009(3) 0.020(2) 0.015(3) 0.001(2) 0.000(2) -0.004(2)
C(36) 0.013(3) 0.016(2) 0.014(3) -0.004(2) 0.006(3) -0.002(2)
C(37) 0.019(3) 0.015(2) 0.012(4) -0.001(2) 0.004(3) 0.002(2)
C(38) 0.015(3) 0.015(2) 0.019(4) 0.000(2) 0.004(3) 0.003(2)
C(39) 0.019(3) 0.017(2) 0.009(3) 0.000(2) 0.000(3) -0.002(2)
C(40) 0.013(4) 0.016(2) 0.017(4) -0.007(2) 0.000(3) -0.005(2)
C(41) 0.017(3) 0.014(2) 0.003(3) -0.001(2) 0.006(2) -0.001(2)
C(42) 0.018(3) 0.026(3) 0.029(4) 0.008(2) -0.006(3) -0.004(3)
C(43) 0.024(5) 0.054(5) 0.031(4) 0.007(4) -0.013(4) -0.010(4)
C(44) 0.018(4) 0.025(3) 0.064(6) 0.009(3) -0.007(5) -0.003(4)
C(45) 0.021(4) 0.030(4) 0.046(5) -0.004(3) -0.001(4) -0.001(3)
C(46) 0.020(3) 0.018(2) 0.016(3) -0.005(2) -0.004(3) -0.002(2)
C(47) 0.028(4) 0.029(3) 0.015(4) -0.007(3) 0.001(3) -0.001(3)
C(48) 0.027(4) 0.027(3) 0.034(5) 0.007(3) -0.001(4) -0.007(3)
C(49) 0.056(6) 0.017(3) 0.017(3) -0.010(3) -0.009(4) -0.004(3)
C(50) 0.017(4) 0.024(3) 0.018(4) 0.007(2) 0.003(2) 0.003(3)
C(51) 0.039(5) 0.014(3) 0.035(4) 0.005(3) -0.025(4) 0.000(3)
C(52) 0.025(4) 0.025(3) 0.025(4) 0.005(3) -0.003(4) 0.009(3)
C(53) 0.022(4) 0.048(4) 0.016(4) 0.016(4) 0.003(3) 0.005(3)
C(54) 0.019(3) 0.014(2) 0.016(3) -0.003(2) 0.002(3) -0.005(2)
C(55) 0.020(3) 0.013(3) 0.034(5) -0.001(2) -0.005(4) 0.003(3)
C(56) 0.021(4) 0.030(4) 0.035(5) -0.007(3) 0.000(4) 0.005(3)
C(57) 0.031(4) 0.034(4) 0.027(4) 0.001(3) 0.003(4) 0.007(3)
C(58) 0.031(3) 0.033(4) 0.017(4) -0.003(3) 0.005(4) 0.007(3)
C(59) 0.019(4) 0.023(3) 0.015(4) 0.008(3) 0.002(3) 0.005(2)
C(60) 0.014(3) 0.022(3) 0.017(3) -0.003(2) -0.001(3) -0.006(3)
C(61) 0.025(4) 0.016(3) 0.015(3) 0.003(3) 0.003(3) -0.002(2)
C(62) 0.023(4) 0.027(4) 0.038(5) 0.006(3) 0.004(3) -0.007(3)
C(63) 0.019(4) 0.025(4) 0.042(4) 0.008(3) 0.003(3) -0.002(3)
C(64) 0.023(4) 0.033(4) 0.030(4) -0.001(3) -0.007(4) 0.006(3)
C(65) 0.023(4) 0.028(3) 0.007(3) -0.005(3) 0.003(3) 0.004(3)
C(66) 0.024(4) 0.037(4) 0.024(4) 0.004(3) 0.014(3) 0.006(3)
C(67) 0.026(4) 0.020(3) 0.030(4) -0.002(3) -0.012(3) 0.007(3)
C(68) 0.028(4) 0.011(3) 0.027(4) -0.004(2) 0.002(3) 0.001(2)

loop_
_geom_bond_atom_site_label_1
_geom_bond_atom_site_label_2
_geom_bond_distance
_geom_bond_site_symmetry_1
_geom_bond_site_symmetry_2
_geom_bond_publ_flag
S(1) P(2) 1.959(3) . . yes
S(2) P(4) 1.967(3) . . yes
P(1) C(1) 1.689(8) . . yes
P(1) C(2) 1.853(7) . . yes
P(2) C(1) 1.842(7) . . yes
P(2) C(20) 1.828(8) . . yes
P(2) C(26) 1.832(7) . . yes
P(3) C(35) 1.681(7) . . yes
P(3) C(36) 1.877(7) . . yes
P(4) C(35) 1.831(7) . . yes
P(4) C(54) 1.842(7) . . yes
P(4) C(60) 1.840(8) . . yes
Si(1) C(1) 1.906(7) . . yes
Si(1) C(32) 1.891(8) . . yes
Si(1) C(33) 1.856(8) . . yes
Si(1) C(34) 1.867(8) . . yes
Si(2) C(35) 1.919(7) . . yes
Si(2) C(66) 1.867(8) . . yes
Si(2) C(67) 1.880(8) . . yes
Si(2) C(68) 1.851(7) . . yes
C(2) C(3) 1.434(9) . . yes
C(2) C(7) 1.43(1) . . yes
C(3) C(4) 1.414(9) . . yes
C(3) C(8) 1.54(1) . . yes
C(4) C(5) 1.38(1) . . yes
C(5) C(6) 1.385(10) . . yes
C(5) C(12) 1.541(9) . . yes
C(6) C(7) 1.408(9) . . yes
C(7) C(16) 1.554(10) . . yes
C(8) C(9) 1.53(1) . . yes
C(8) C(10) 1.52(1) . . yes
C(8) C(11) 1.53(1) . . yes
C(12) C(13) 1.54(1) . . yes
C(12) C(14) 1.52(1) . . yes
C(12) C(15) 1.52(1) . . yes
C(16) C(17) 1.55(1) . . yes
C(16) C(18) 1.54(1) . . yes
C(16) C(19) 1.54(1) . . yes
C(20) C(21) 1.39(1) . . yes
C(20) C(25) 1.381(10) . . yes
C(21) C(22) 1.37(1) . . yes
C(22) C(23) 1.40(1) . . yes
C(23) C(24) 1.38(1) . . yes
C(24) C(25) 1.40(1) . . yes
C(26) C(27) 1.39(1) . . yes
C(26) C(31) 1.40(1) . . yes
C(27) C(28) 1.39(1) . . yes
C(28) C(29) 1.38(1) . . yes
C(29) C(30) 1.37(1) . . yes
C(30) C(31) 1.39(1) . . yes
C(36) C(37) 1.437(9) . . yes
C(36) C(41) 1.402(10) . . yes
C(37) C(38) 1.402(8) . . yes
C(37) C(42) 1.53(1) . . yes
C(38) C(39) 1.39(1) . . yes
C(39) C(40) 1.399(10) . . yes
C(39) C(46) 1.528(8) . . yes
C(40) C(41) 1.399(8) . . yes
C(41) C(50) 1.551(10) . . yes
C(42) C(43) 1.53(1) . . yes
C(42) C(44) 1.53(1) . . yes
C(42) C(45) 1.54(1) . . yes
C(46) C(47) 1.52(1) . . yes
C(46) C(48) 1.52(1) . . yes
C(46) C(49) 1.53(1) . . yes
C(50) C(51) 1.54(1) . . yes
C(50) C(52) 1.550(10) . . yes
C(50) C(53) 1.53(1) . . yes
C(54) C(55) 1.37(1) . . yes
C(54) C(59) 1.381(9) . . yes
C(55) C(56) 1.38(1) . . yes
C(56) C(57) 1.38(1) . . yes
C(57) C(58) 1.41(1) . . yes
C(58) C(59) 1.38(1) . . yes
C(60) C(61) 1.39(1) . . yes
C(60) C(65) 1.39(1) . . yes
C(61) C(62) 1.40(1) . . yes
C(62) C(63) 1.36(1) . . yes
C(63) C(64) 1.41(1) . . yes
C(64) C(65) 1.38(1) . . yes

loop_
_cod_related_entry_id
_cod_related_entry_database
_cod_related_entry_code
1 ChemSpider 30659597
